data_2224703
loop_
_publ_author_name
'Howie, R. Alan'
'de Souza, Marcus V. N.'
'Wardell, Solange M. S. V.'
'Wardell, James L.'
'Tiekink, Edward R. T.'

_publ_section_title
;
 <i>N</i>'-[(<i>E</i>)-2,6-Dichlorobenzylidene]pyrazine-2-carbohydrazide
;
_journal_coeditor_code LH2969
_journal_issue 1
_journal_name_full 'Acta Crystallographica Section E'
_journal_page_first o178
_journal_page_last o179
_journal_paper_doi 10.1107/S1600536809053343
_journal_volume 66
_journal_year 2010
_chemical_formula_iupac 'C12 H8 Cl2 N4 O'
_chemical_formula_moiety 'C12 H8 Cl2 N4 O'
_chemical_formula_sum 'C12 H8 Cl2 N4 O'
_chemical_formula_weight 295.12
_chemical_name_systematic
;
<i>N</i>'-[(<i>E</i>)-2,6-Dichlorobenzylidene]pyrazine-2-carbohydrazide
;
_space_group_IT_number 14
_symmetry_cell_setting monoclinic
_symmetry_space_group_name_Hall '-P 2yn'
_symmetry_space_group_name_H-M 'P 1 21/n 1'
_atom_sites_solution_hydrogens geom
_atom_sites_solution_primary direct
_atom_sites_solution_secondary difmap
_audit_creation_method SHELXL-97
_cell_angle_alpha 90
_cell_angle_beta 111.709(3)
_cell_angle_gamma 90
_cell_formula_units_Z 4
_cell_length_a 6.9325(3)
_cell_length_b 24.5997(13)
_cell_length_c 7.6136(4)
_cell_measurement_reflns_used 11372
_cell_measurement_temperature 120(2)
_cell_measurement_theta_max 27.5
_cell_measurement_theta_min 2.9
_cell_volume 1206.31(11)
_computing_cell_refinement 'DENZO (Otwinowski & Minor, 1997) and COLLECT (Hooft, 1998)'
_computing_data_collection 'COLLECT (Hooft, 1998)'
_computing_data_reduction 'DENZO (Otwinowski & Minor, 1997) and COLLECT (Hooft, 1998)'
_computing_molecular_graphics 'ORTEP-3 (Farrugia, 1997) and DIAMOND (Brandenburg, 2006)'
_computing_publication_material 'publCIF (Westrip, 2009)'
_computing_structure_refinement 'SHELXL97 (Sheldrick, 2008)'
_computing_structure_solution 'SHELXS97 (Sheldrick, 2008)'
_diffrn_ambient_temperature 120(2)
_diffrn_detector_area_resol_mean 9.091
_diffrn_measured_fraction_theta_full 0.993
_diffrn_measured_fraction_theta_max 0.993
_diffrn_measurement_device_type 'Enraf--Nonius KappaCCD area-detector'
_diffrn_measurement_method '\f and \w scans'
_diffrn_radiation_monochromator '10 cm confocal mirrors'
_diffrn_radiation_source 'Enraf Nonius FR591 rotating anode'
_diffrn_radiation_type MoK\a
_diffrn_radiation_wavelength 0.71073
_diffrn_reflns_av_R_equivalents 0.052
_diffrn_reflns_av_sigmaI/netI 0.048
_diffrn_reflns_limit_h_max 8
_diffrn_reflns_limit_h_min -8
_diffrn_reflns_limit_k_max 29
_diffrn_reflns_limit_k_min -29
_diffrn_reflns_limit_l_max 8
_diffrn_reflns_limit_l_min -9
_diffrn_reflns_number 8211
_diffrn_reflns_theta_full 25.0
_diffrn_reflns_theta_max 25.0
_diffrn_reflns_theta_min 3.0
_diffrn_standards_decay_% 0
_diffrn_standards_number 0
_exptl_absorpt_coefficient_mu 0.534
_exptl_absorpt_correction_T_max 1.000
_exptl_absorpt_correction_T_min 0.760
_exptl_absorpt_correction_type multi-scan
_exptl_absorpt_process_details '(SADABS; Sheldrick, 2007)'
_exptl_crystal_colour colourless
_exptl_crystal_density_diffrn 1.625
_exptl_crystal_density_method 'not measured'
_exptl_crystal_description plate
_exptl_crystal_F_000 600
_exptl_crystal_size_max 0.26
_exptl_crystal_size_mid 0.08
_exptl_crystal_size_min 0.015
_refine_diff_density_max 0.40
_refine_diff_density_min -0.34
_refine_ls_extinction_method none
_refine_ls_goodness_of_fit_ref 1.14
_refine_ls_hydrogen_treatment constr
_refine_ls_matrix_type full
_refine_ls_number_parameters 172
_refine_ls_number_reflns 2108
_refine_ls_number_restraints 0
_refine_ls_restrained_S_all 1.14
_refine_ls_R_factor_all 0.062
_refine_ls_R_factor_gt 0.052
_refine_ls_shift/su_max_lt 0.001
_refine_ls_shift/su_mean 0.000
_refine_ls_structure_factor_coef Fsqd
_refine_ls_weighting_details 'calc w=1/[\s^2^(Fo^2^)+(0.0128P)^2^+2.8931P] where P=(Fo^2^+2Fc^2^)/3'
_refine_ls_weighting_scheme calc
_refine_ls_wR_factor_gt 0.106
_refine_ls_wR_factor_ref 0.112
_reflns_number_gt 1858
_reflns_number_total 2108
_reflns_threshold_expression I>2\s(I)
_cod_data_source_file lh2969.cif
_cod_data_source_block I
_cod_original_cell_volume 1206.31(10)
_cod_original_sg_symbol_H-M 'P 21/n'
_cod_database_code 2224703
_cod_database_fobs_code 2224703

loop_
_symmetry_equiv_pos_as_xyz
'x, y, z'
'x+1/2, -y+1/2, z+1/2'
'-x, -y, -z'
'-x-1/2, y-1/2, -z-1/2'

loop_
_atom_site_type_symbol
_atom_site_label
_atom_site_fract_x
_atom_site_fract_y
_atom_site_fract_z
_atom_site_U_iso_or_equiv
_atom_site_adp_type
_atom_site_calc_flag
_atom_site_refinement_flags
_atom_site_occupancy
_atom_site_disorder_assembly
_atom_site_disorder_group
Cl Cl1 0.21383(14) 0.04241(3) -0.00147(12) 0.0280(2) Uani d . 1 . .
Cl Cl2 0.35539(13) 0.19347(3) 0.56395(11) 0.0216(2) Uani d . 1 . .
O O1 0.4468(3) 0.31301(9) 0.2140(3) 0.0211(5) Uani d . 1 . .
N N1 0.2594(4) 0.41462(11) -0.2597(4) 0.0229(6) Uani d . 1 . .
N N2 0.2914(4) 0.30126(11) -0.2806(4) 0.0174(6) Uani d . 1 . .
N N3 0.2987(4) 0.24065(10) 0.0247(4) 0.0169(6) Uani d . 1 . .
H H3N 0.2381 0.2284 -0.0915 0.020 Uiso calc R 1 . .
N N4 0.3326(4) 0.20678(11) 0.1769(4) 0.0177(6) Uani d . 1 . .
C C1 0.3138(4) 0.32651(13) -0.1186(4) 0.0157(7) Uani d . 1 . .
C C2 0.2997(5) 0.38272(13) -0.1084(5) 0.0195(7) Uani d . 1 . .
H H2 0.3195 0.3990 0.0102 0.023 Uiso calc R 1 . .
C C3 0.2393(5) 0.38910(14) -0.4200(5) 0.0216(7) Uani d . 1 . .
H H3 0.2127 0.4101 -0.5312 0.026 Uiso calc R 1 . .
C C4 0.2556(5) 0.33325(13) -0.4310(4) 0.0202(7) Uani d . 1 . .
H H4 0.2409 0.3172 -0.5488 0.024 Uiso calc R 1 . .
C C5 0.3600(5) 0.29311(12) 0.0566(4) 0.0150(6) Uani d . 1 . .
C C6 0.2611(5) 0.15869(13) 0.1347(4) 0.0171(7) Uani d . 1 . .
H H6 0.1945 0.1492 0.0053 0.020 Uiso calc R 1 . .
C C7 0.2784(5) 0.11748(13) 0.2801(4) 0.0170(7) Uani d . 1 . .
C C8 0.2472(5) 0.06223(14) 0.2280(4) 0.0191(7) Uani d . 1 . .
C C9 0.2446(5) 0.02134(14) 0.3508(5) 0.0231(7) Uani d . 1 . .
H H9 0.2212 -0.0153 0.3084 0.028 Uiso calc R 1 . .
C C10 0.2764(5) 0.03408(14) 0.5368(5) 0.0243(8) Uani d . 1 . .
H H10 0.2743 0.0063 0.6227 0.029 Uiso calc R 1 . .
C C11 0.3110(5) 0.08741(13) 0.5960(5) 0.0198(7) Uani d . 1 . .
H H11 0.3330 0.0963 0.7234 0.024 Uiso calc R 1 . .
C C12 0.3142(5) 0.12832(13) 0.4710(5) 0.0184(7) Uani d . 1 . .

loop_
_atom_site_aniso_label
_atom_site_aniso_U_11
_atom_site_aniso_U_22
_atom_site_aniso_U_33
_atom_site_aniso_U_12
_atom_site_aniso_U_13
_atom_site_aniso_U_23
Cl1 0.0433(5) 0.0230(5) 0.0214(5) -0.0088(4) 0.0162(4) -0.0058(3)
Cl2 0.0286(5) 0.0192(4) 0.0173(4) -0.0039(3) 0.0090(3) -0.0028(3)
O1 0.0247(12) 0.0195(12) 0.0159(12) -0.0036(10) 0.0038(10) -0.0034(9)
N1 0.0225(15) 0.0208(15) 0.0239(15) -0.0005(12) 0.0067(12) 0.0021(12)
N2 0.0185(14) 0.0170(14) 0.0149(13) -0.0019(11) 0.0042(11) -0.0015(11)
N3 0.0214(14) 0.0165(14) 0.0110(13) -0.0020(11) 0.0036(11) 0.0011(10)
N4 0.0210(14) 0.0170(14) 0.0150(14) 0.0006(11) 0.0066(12) 0.0035(11)
C1 0.0103(15) 0.0203(17) 0.0128(16) -0.0043(13) -0.0002(12) -0.0008(12)
C2 0.0185(16) 0.0174(16) 0.0199(17) 0.0018(13) 0.0038(14) 0.0000(13)
C3 0.0198(17) 0.0225(18) 0.0193(17) -0.0004(14) 0.0036(14) 0.0046(14)
C4 0.0231(17) 0.0234(18) 0.0149(16) -0.0020(14) 0.0081(14) -0.0027(13)
C5 0.0150(15) 0.0174(16) 0.0120(15) 0.0017(13) 0.0044(13) 0.0008(12)
C6 0.0174(16) 0.0203(17) 0.0106(15) 0.0001(13) 0.0018(13) 0.0020(13)
C7 0.0133(15) 0.0187(16) 0.0188(16) 0.0006(13) 0.0056(13) 0.0026(13)
C8 0.0196(17) 0.0232(17) 0.0161(17) -0.0002(14) 0.0084(14) 0.0017(13)
C9 0.0242(18) 0.0173(17) 0.0285(19) 0.0007(14) 0.0105(15) 0.0000(14)
C10 0.0274(18) 0.0228(19) 0.0230(18) 0.0030(15) 0.0098(15) 0.0081(14)
C11 0.0199(17) 0.0233(18) 0.0174(16) 0.0016(14) 0.0084(14) 0.0042(13)
C12 0.0154(15) 0.0182(17) 0.0211(17) -0.0012(13) 0.0060(14) -0.0013(13)

loop_
_atom_type_symbol
_atom_type_description
_atom_type_scat_dispersion_real
_atom_type_scat_dispersion_imag
_atom_type_scat_source
C C 0.0033 0.0016 'International Tables Vol C Tables 4.2.6.8 and 6.1.1.4'
H H 0.0000 0.0000 'International Tables Vol C Tables 4.2.6.8 and 6.1.1.4'
Cl Cl 0.1484 0.1585 'International Tables Vol C Tables 4.2.6.8 and 6.1.1.4'
N N 0.0061 0.0033 'International Tables Vol C Tables 4.2.6.8 and 6.1.1.4'
O O 0.0106 0.0060 'International Tables Vol C Tables 4.2.6.8 and 6.1.1.4'

loop_
_geom_angle_atom_site_label_1
_geom_angle_atom_site_label_2
_geom_angle_atom_site_label_3
_geom_angle_site_symmetry_1
_geom_angle_site_symmetry_3
_geom_angle
_geom_angle_publ_flag
C3 N1 C2 . . 115.5(3) ?
C4 N2 C1 . . 116.0(3) ?
C5 N3 N4 . . 118.8(3) ?
C5 N3 H3N . . 120.6 ?
N4 N3 H3N . . 120.6 ?
C6 N4 N3 . . 114.8(3) ?
N2 C1 C2 . . 121.8(3) ?
N2 C1 C5 . . 118.7(3) ?
C2 C1 C5 . . 119.5(3) ?
N1 C2 C1 . . 122.2(3) ?
N1 C2 H2 . . 118.9 ?
C1 C2 H2 . . 118.9 ?
N1 C3 C4 . . 122.7(3) ?
N1 C3 H3 . . 118.7 ?
C4 C3 H3 . . 118.7 ?
N2 C4 C3 . . 121.8(3) ?
N2 C4 H4 . . 119.1 ?
C3 C4 H4 . . 119.1 ?
O1 C5 N3 . . 124.4(3) ?
O1 C5 C1 . . 121.2(3) ?
N3 C5 C1 . . 114.5(3) ?
N4 C6 C7 . . 122.2(3) ?
N4 C6 H6 . . 118.9 ?
C7 C6 H6 . . 118.9 ?
C12 C7 C8 . . 115.0(3) ?
C12 C7 C6 . . 125.5(3) ?
C8 C7 C6 . . 119.4(3) ?
C9 C8 C7 . . 123.5(3) ?
C9 C8 Cl1 . . 116.4(3) ?
C7 C8 Cl1 . . 120.0(2) ?
C8 C9 C10 . . 119.4(3) ?
C8 C9 H9 . . 120.3 ?
C10 C9 H9 . . 120.3 ?
C11 C10 C9 . . 119.5(3) ?
C11 C10 H10 . . 120.3 ?
C9 C10 H10 . . 120.3 ?
C10 C11 C12 . . 120.6(3) ?
C10 C11 H11 . . 119.7 ?
C12 C11 H11 . . 119.7 ?
C11 C12 C7 . . 121.9(3) ?
C11 C12 Cl2 . . 115.6(2) ?
C7 C12 Cl2 . . 122.5(2) ?

loop_
_geom_bond_atom_site_label_1
_geom_bond_atom_site_label_2
_geom_bond_site_symmetry_2
_geom_bond_distance
_geom_bond_publ_flag
Cl1 C8 . 1.745(3) ?
Cl2 C12 . 1.732(3) ?
O1 C5 . 1.227(4) ?
N1 C3 . 1.333(4) ?
N1 C2 . 1.335(4) ?
N2 C4 . 1.335(4) ?
N2 C1 . 1.338(4) ?
N3 C5 . 1.352(4) ?
N3 N4 . 1.375(3) ?
N3 H3N . 0.8800 ?
N4 C6 . 1.277(4) ?
C1 C2 . 1.390(4) ?
C1 C5 . 1.497(4) ?
C2 H2 . 0.9500 ?
C3 C4 . 1.384(5) ?
C3 H3 . 0.9500 ?
C4 H4 . 0.9500 ?
C6 C7 . 1.473(4) ?
C6 H6 . 0.9500 ?
C7 C12 . 1.407(4) ?
C7 C8 . 1.410(5) ?
C8 C9 . 1.378(5) ?
C9 C10 . 1.386(5) ?
C9 H9 . 0.9500 ?
C10 C11 . 1.379(5) ?
C10 H10 . 0.9500 ?
C11 C12 . 1.391(4) ?
C11 H11 . 0.9500 ?

loop_
_geom_hbond_atom_site_label_D
_geom_hbond_atom_site_label_H
_geom_hbond_atom_site_label_A
_geom_hbond_site_symmetry_A
_geom_hbond_distance_DH
_geom_hbond_distance_HA
_geom_hbond_distance_DA
_geom_hbond_angle_DHA
N3 H3n O1 2_454 0.88 2.26 3.003(3) 142
N3 H3n N2 . 0.88 2.41 2.746(4) 103
C6 H6 O1 2_454 0.95 2.43 3.214(4) 140
C10 H10 N1 4_656 0.95 2.53 3.448(4) 162

loop_
_geom_torsion_atom_site_label_1
_geom_torsion_atom_site_label_2
_geom_torsion_atom_site_label_3
_geom_torsion_atom_site_label_4
_geom_torsion_site_symmetry_1
_geom_torsion_site_symmetry_2
_geom_torsion_site_symmetry_3
_geom_torsion_site_symmetry_4
_geom_torsion
_geom_torsion_publ_flag
C5 N3 N4 C6 . . . . 176.7(3) ?
C4 N2 C1 C2 . . . . 0.2(4) ?
C4 N2 C1 C5 . . . . -178.4(3) ?
C3 N1 C2 C1 . . . . -1.8(5) ?
N2 C1 C2 N1 . . . . 1.3(5) ?
C5 C1 C2 N1 . . . . 179.9(3) ?
C2 N1 C3 C4 . . . . 1.0(5) ?
C1 N2 C4 C3 . . . . -1.1(4) ?
N1 C3 C4 N2 . . . . 0.5(5) ?
N4 N3 C5 O1 . . . . 0.7(5) ?
N4 N3 C5 C1 . . . . -179.4(3) ?
N2 C1 C5 O1 . . . . 155.9(3) ?
C2 C1 C5 O1 . . . . -22.7(4) ?
N2 C1 C5 N3 . . . . -24.0(4) ?
C2 C1 C5 N3 . . . . 157.4(3) ?
N3 N4 C6 C7 . . . . -178.3(3) ?
N4 C6 C7 C12 . . . . 19.9(5) ?
N4 C6 C7 C8 . . . . -163.6(3) ?
C12 C7 C8 C9 . . . . 2.0(5) ?
C6 C7 C8 C9 . . . . -174.9(3) ?
C12 C7 C8 Cl1 . . . . -176.8(2) ?
C6 C7 C8 Cl1 . . . . 6.3(4) ?
C7 C8 C9 C10 . . . . -0.8(5) ?
Cl1 C8 C9 C10 . . . . 178.1(3) ?
C8 C9 C10 C11 . . . . -0.3(5) ?
C9 C10 C11 C12 . . . . 0.0(5) ?
C10 C11 C12 C7 . . . . 1.3(5) ?
C10 C11 C12 Cl2 . . . . 179.0(3) ?
C8 C7 C12 C11 . . . . -2.2(4) ?
C6 C7 C12 C11 . . . . 174.4(3) ?
C8 C7 C12 Cl2 . . . . -179.8(2) ?
C6 C7 C12 Cl2 . . . . -3.1(5) ?

loop_
_cod_related_entry_id
_cod_related_entry_database
_cod_related_entry_code
1 ChemSpider 4660398
